data_1507001
loop_
_publ_author_name
'Hung, Wei-Chung'
'Liao, Kang-Shyang'
'Liu, Yi-Hung'
'Peng, Shie-Ming'
'Chiu, Sheng-Hsien'

_publ_section_title
;
 Mild and high-yielding syntheses of diethyl phosphoramidate-stoppered
 [2]rotaxanes.
;
_journal_issue 23
_journal_name_full 'Organic letters'
_journal_page_first 4183
_journal_page_last 4186
_journal_paper_doi 10.1021/ol0484557
_journal_volume 6
_journal_year 2004
_chemical_formula_sum 'C50 H78 Cl3 F6 N3 O15.5 P3'
_chemical_formula_weight 1282.41
_chemical_name_systematic
; 
 ? 
;
_space_group_IT_number 15
_symmetry_space_group_name_Hall '-C 2yc'
_symmetry_space_group_name_H-M 'C 1 2/c 1'
_atom_sites_solution_hydrogens geom
_atom_sites_solution_primary direct
_atom_sites_solution_secondary difmap
_audit_creation_method SHELXL-97
_cell_angle_alpha 90.00
_cell_angle_beta 101.5430(10)
_cell_angle_gamma 90.00
_cell_formula_units_Z 8
_cell_length_a 56.1718(13)
_cell_length_b 10.7872(2)
_cell_length_c 22.9569(6)
_cell_measurement_temperature 295(2)
_cell_volume 13629.1(5)
_computing_structure_refinement 'SHELXL-97 (Sheldrick, 1997)'
_computing_structure_solution 'SHELXS-97 (Sheldrick, 1990)'
_diffrn_ambient_temperature 295(2)
_diffrn_measured_fraction_theta_full 0.997
_diffrn_measured_fraction_theta_max 0.997
_diffrn_radiation_monochromator graphite
_diffrn_radiation_source 'fine-focus sealed tube'
_diffrn_radiation_type MoK\a
_diffrn_radiation_wavelength 0.71073
_diffrn_reflns_av_R_equivalents 0.0687
_diffrn_reflns_av_sigmaI/netI 0.0751
_diffrn_reflns_limit_h_max 65
_diffrn_reflns_limit_h_min -66
_diffrn_reflns_limit_k_max 12
_diffrn_reflns_limit_k_min -11
_diffrn_reflns_limit_l_max 27
_diffrn_reflns_limit_l_min -27
_diffrn_reflns_number 34129
_diffrn_reflns_theta_full 25.00
_diffrn_reflns_theta_max 25.00
_diffrn_reflns_theta_min 1.81
_exptl_absorpt_coefficient_mu 0.279
_exptl_crystal_density_diffrn 1.250
_exptl_crystal_density_method 'not measured'
_exptl_crystal_F_000 5384
_refine_diff_density_max 0.903
_refine_diff_density_min -0.418
_refine_diff_density_rms 0.113
_refine_ls_extinction_coef 0.0019(4)
_refine_ls_extinction_expression Fc^*^=kFc[1+0.001xFc^2^\l^3^/sin(2\q)]^-1/4^
_refine_ls_extinction_method SHELXL
_refine_ls_goodness_of_fit_ref 1.224
_refine_ls_hydrogen_treatment mixed
_refine_ls_matrix_type full
_refine_ls_number_parameters 756
_refine_ls_number_reflns 11975
_refine_ls_number_restraints 0
_refine_ls_restrained_S_all 1.224
_refine_ls_R_factor_all 0.2418
_refine_ls_R_factor_gt 0.1386
_refine_ls_shift/su_max 3.536
_refine_ls_shift/su_mean 0.007
_refine_ls_structure_factor_coef Fsqd
_refine_ls_weighting_details 'calc w=1/[\s^2^(Fo^2^)+(0.2000P)^2^+0.0000P] where P=(Fo^2^+2Fc^2^)/3'
_refine_ls_weighting_scheme calc
_refine_ls_wR_factor_gt 0.3632
_refine_ls_wR_factor_ref 0.4067
_reflns_number_gt 5007
_reflns_number_total 11975
_reflns_threshold_expression >2sigma(I)
_cod_data_source_file ol0484557si20040804_032747.cif
_cod_data_source_block ic10734
_cod_original_formula_sum 'C50 H78 Cl3 F6 N3 O15.50 P3'
_cod_database_code 1507001

loop_
_symmetry_equiv_pos_as_xyz
'x, y, z'
'-x, y, -z+1/2'
'x+1/2, y+1/2, z'
'-x+1/2, y+1/2, -z+1/2'
'-x, -y, -z'
'x, -y, z-1/2'
'-x+1/2, -y+1/2, -z'
'x+1/2, -y+1/2, z-1/2'

loop_
_atom_site_label
_atom_site_type_symbol
_atom_site_fract_x
_atom_site_fract_y
_atom_site_fract_z
_atom_site_U_iso_or_equiv
_atom_site_adp_type
_atom_site_occupancy
_atom_site_symmetry_multiplicity
_atom_site_calc_flag
_atom_site_refinement_flags
_atom_site_disorder_assembly
_atom_site_disorder_group
P1 P 0.26372(4) 0.7099(2) 0.26190(13) 0.1179(9) Uani 1 1 d . . .
P2 P -0.00887(4) 0.8094(3) 0.46103(13) 0.1324(10) Uani 1 1 d . . .
O1 O 0.28944(9) 0.7409(5) 0.3008(3) 0.1220(18) Uani 1 1 d . . .
O2 O 0.26875(12) 0.7408(6) 0.1979(3) 0.150(2) Uani 1 1 d . . .
O3 O 0.25558(11) 0.5877(6) 0.2720(5) 0.190(3) Uani 1 1 d . . .
O4 O -0.01431(16) 0.7530(10) 0.3972(6) 0.216(5) Uani 1 1 d . . .
O5 O -0.00821(14) 0.6919(7) 0.5000(5) 0.213(4) Uani 1 1 d . . .
O6 O -0.02662(9) 0.9030(6) 0.4713(3) 0.140(2) Uani 1 1 d . . .
O7 O 0.08861(10) 0.8040(5) 0.1764(2) 0.1097(15) Uani 1 1 d . . .
O8 O 0.10176(10) 1.0377(5) 0.1308(2) 0.1115(16) Uani 1 1 d . . .
O9 O 0.08389(10) 1.2501(5) 0.1898(2) 0.1136(16) Uani 1 1 d . . .
O10 O 0.09953(10) 1.3123(4) 0.2979(2) 0.1037(15) Uani 1 1 d . . .
O11 O 0.13206(10) 1.1723(4) 0.3872(2) 0.1068(15) Uani 1 1 d . . .
O12 O 0.13828(9) 0.9406(4) 0.4361(2) 0.1047(15) Uani 1 1 d . . .
O13 O 0.14289(8) 0.7148(4) 0.37252(19) 0.0876(12) Uani 1 1 d . . .
O14 O 0.12362(9) 0.6594(4) 0.26324(19) 0.0910(13) Uani 1 1 d . . .
N1 N 0.11841(8) 0.9421(4) 0.3056(2) 0.0732(13) Uani 1 1 d . . .
H1 H 0.1190 0.8592 0.3014 0.088 Uiso 1 1 calc R . .
H2 H 0.1248 0.9603 0.3438 0.088 Uiso 1 1 calc R . .
N2 N 0.24566(11) 0.8188(6) 0.2751(3) 0.121(2) Uani 1 1 d . . .
H2A H 0.2435 0.8825 0.2522 0.145 Uiso 1 1 calc R . .
N3 N 0.01825(11) 0.8608(6) 0.4737(3) 0.118(2) Uani 1 1 d . . .
H3B H 0.0208 0.9353 0.4867 0.141 Uiso 1 1 calc R . .
C1 C 0.13366(11) 1.0024(6) 0.2661(3) 0.0805(17) Uani 1 1 d . . .
H1A H 0.1340 1.0914 0.2722 0.097 Uiso 1 1 calc R . .
H1B H 0.1266 0.9861 0.2248 0.097 Uiso 1 1 calc R . .
C2 C 0.15941(10) 0.9507(5) 0.2810(3) 0.0730(15) Uani 1 1 d . . .
C3 C 0.17510(13) 0.9819(6) 0.3320(3) 0.0916(19) Uani 1 1 d . . .
H3A H 0.1697 1.0348 0.3586 0.110 Uiso 1 1 calc R . .
C4 C 0.19851(12) 0.9392(7) 0.3460(3) 0.0924(19) Uani 1 1 d . . .
H4A H 0.2085 0.9623 0.3816 0.111 Uiso 1 1 calc R . .
C5 C 0.20701(12) 0.8642(7) 0.3085(4) 0.096(2) Uani 1 1 d . . .
C6 C 0.19183(13) 0.8297(6) 0.2555(4) 0.099(2) Uani 1 1 d . . .
H6A H 0.1975 0.7777 0.2290 0.119 Uiso 1 1 calc R . .
C7 C 0.16810(12) 0.8732(6) 0.2425(3) 0.0880(18) Uani 1 1 d . . .
H7A H 0.1579 0.8496 0.2071 0.106 Uiso 1 1 calc R . .
C8 C 0.23299(14) 0.8126(9) 0.3242(4) 0.126(3) Uani 1 1 d . . .
H8A H 0.2421 0.8591 0.3574 0.151 Uiso 1 1 calc R . .
H8B H 0.2324 0.7270 0.3366 0.151 Uiso 1 1 calc R . .
C9 C 0.2523(3) 0.7204(17) 0.1451(8) 0.229(7) Uani 1 1 d . . .
H9A H 0.2392 0.7803 0.1420 0.275 Uiso 1 1 calc R . .
H9B H 0.2453 0.6385 0.1465 0.275 Uiso 1 1 calc R . .
C10 C 0.2624(4) 0.7290(17) 0.0942(7) 0.284(12) Uani 1 1 d . . .
H10A H 0.2499 0.7169 0.0595 0.426 Uiso 1 1 calc R . .
H10B H 0.2747 0.6665 0.0956 0.426 Uiso 1 1 calc R . .
H10C H 0.2695 0.8095 0.0926 0.426 Uiso 1 1 calc R . .
C11 C 0.30880(17) 0.6562(10) 0.3006(6) 0.168(4) Uani 1 1 d . . .
H11A H 0.3128 0.6562 0.2614 0.202 Uiso 1 1 calc R . .
H11B H 0.3034 0.5735 0.3081 0.202 Uiso 1 1 calc R . .
C12 C 0.3309(2) 0.6855(13) 0.3451(6) 0.219(6) Uani 1 1 d . . .
H12A H 0.3434 0.6263 0.3421 0.328 Uiso 1 1 calc R . .
H12B H 0.3273 0.6820 0.3842 0.328 Uiso 1 1 calc R . .
H12C H 0.3364 0.7672 0.3379 0.328 Uiso 1 1 calc R . .
C13 C 0.09274(10) 0.9829(5) 0.2917(3) 0.0733(16) Uani 1 1 d . . .
H13A H 0.0852 0.9532 0.2524 0.088 Uiso 1 1 calc R . .
H13B H 0.0922 1.0727 0.2910 0.088 Uiso 1 1 calc R . .
C14 C 0.07863(10) 0.9355(6) 0.3365(3) 0.0708(15) Uani 1 1 d . . .
C15 C 0.06768(12) 1.0132(6) 0.3703(3) 0.094(2) Uani 1 1 d . . .
H15A H 0.0691 1.0984 0.3658 0.113 Uiso 1 1 calc R . .
C16 C 0.05471(15) 0.9701(7) 0.4106(4) 0.115(3) Uani 1 1 d . . .
H16A H 0.0474 1.0257 0.4326 0.138 Uiso 1 1 calc R . .
C17 C 0.05244(11) 0.8449(7) 0.4187(3) 0.0873(18) Uani 1 1 d . . .
C18 C 0.06374(12) 0.7657(6) 0.3866(3) 0.0875(18) Uani 1 1 d . . .
H18A H 0.0626 0.6806 0.3919 0.105 Uiso 1 1 calc R . .
C19 C 0.07662(13) 0.8103(6) 0.3467(3) 0.0921(19) Uani 1 1 d . . .
H19A H 0.0843 0.7545 0.3257 0.111 Uiso 1 1 calc R . .
C20 C 0.03883(14) 0.7883(8) 0.4642(4) 0.116(3) Uani 1 1 d . . .
H20A H 0.0332 0.7062 0.4508 0.139 Uiso 1 1 calc R . .
H20B H 0.0501 0.7790 0.5019 0.139 Uiso 1 1 calc R . .
C21 C -0.0155(5) 0.828(3) 0.3432(10) 0.318(14) Uani 1 1 d . . .
H21A H -0.0307 0.8742 0.3371 0.381 Uiso 1 1 calc R . .
H21B H -0.0025 0.8887 0.3518 0.381 Uiso 1 1 calc R . .
C22 C -0.0144(6) 0.783(3) 0.2991(11) 0.47(3) Uani 1 1 d . . .
H22A H -0.0147 0.8466 0.2695 0.710 Uiso 1 1 calc R . .
H22B H -0.0280 0.7288 0.2871 0.710 Uiso 1 1 calc R . .
H22C H 0.0005 0.7371 0.3034 0.710 Uiso 1 1 calc R . .
C23 C -0.0279(4) 0.631(2) 0.5111(12) 0.339(15) Uani 1 1 d . . .
H23A H -0.0417 0.6872 0.5018 0.407 Uiso 1 1 calc R . .
H23B H -0.0312 0.5621 0.4838 0.407 Uiso 1 1 calc R . .
C24 C -0.0269(3) 0.590(2) 0.5640(10) 0.301(11) Uani 1 1 d . . .
H24A H -0.0415 0.5440 0.5653 0.452 Uiso 1 1 calc R . .
H24B H -0.0254 0.6577 0.5914 0.452 Uiso 1 1 calc R . .
H24C H -0.0131 0.5360 0.5747 0.452 Uiso 1 1 calc R . .
C25 C 0.09130(19) 0.8286(8) 0.1176(4) 0.129(3) Uani 1 1 d . . .
H25A H 0.0808 0.7732 0.0907 0.155 Uiso 1 1 calc R . .
H25B H 0.1079 0.8113 0.1144 0.155 Uiso 1 1 calc R . .
C26 C 0.08541(19) 0.9568(8) 0.0993(4) 0.130(3) Uani 1 1 d . . .
H26A H 0.0854 0.9654 0.0572 0.156 Uiso 1 1 calc R . .
H26B H 0.0692 0.9767 0.1053 0.156 Uiso 1 1 calc R . .
C27 C 0.09827(16) 1.1593(8) 0.1090(4) 0.113(2) Uani 1 1 d . . .
H27A H 0.0957 1.1568 0.0659 0.136 Uiso 1 1 calc R . .
H27B H 0.1130 1.2064 0.1232 0.136 Uiso 1 1 calc R . .
C28 C 0.07743(18) 1.2255(8) 0.1264(3) 0.119(3) Uani 1 1 d . . .
H28A H 0.0743 1.3027 0.1046 0.143 Uiso 1 1 calc R . .
H28B H 0.0629 1.1746 0.1175 0.143 Uiso 1 1 calc R . .
C29 C 0.06846(16) 1.3286(7) 0.2129(4) 0.112(2) Uani 1 1 d . . .
C30 C 0.04739(19) 1.3756(10) 0.1827(5) 0.158(4) Uani 1 1 d . . .
H30A H 0.0416 1.3554 0.1430 0.190 Uiso 1 1 calc R . .
C31 C 0.0348(2) 1.4546(13) 0.2126(8) 0.187(5) Uani 1 1 d . . .
H31A H 0.0202 1.4881 0.1923 0.224 Uiso 1 1 calc R . .
C32 C 0.0431(2) 1.4872(11) 0.2732(7) 0.168(4) Uani 1 1 d . . .
H32A H 0.0342 1.5391 0.2932 0.201 Uiso 1 1 calc R . .
C33 C 0.0635(2) 1.4413(9) 0.2990(5) 0.136(3) Uani 1 1 d . . .
H33A H 0.0694 1.4634 0.3384 0.163 Uiso 1 1 calc R . .
C34 C 0.07774(15) 1.3609(7) 0.2729(4) 0.102(2) Uani 1 1 d . . .
C35 C 0.11165(14) 1.3640(6) 0.3536(3) 0.103(2) Uani 1 1 d . . .
H35A H 0.1022 1.3500 0.3841 0.123 Uiso 1 1 calc R . .
H35B H 0.1140 1.4525 0.3498 0.123 Uiso 1 1 calc R . .
C36 C 0.13543(16) 1.2990(7) 0.3687(3) 0.112(2) Uani 1 1 d . . .
H36A H 0.1430 1.2983 0.3343 0.135 Uiso 1 1 calc R . .
H36B H 0.1461 1.3429 0.4005 0.135 Uiso 1 1 calc R . .
C37 C 0.13655(18) 1.1587(7) 0.4484(3) 0.119(3) Uani 1 1 d . . .
H37A H 0.1280 1.2230 0.4655 0.142 Uiso 1 1 calc R . .
H37B H 0.1538 1.1685 0.4641 0.142 Uiso 1 1 calc R . .
C38 C 0.12863(19) 1.0366(9) 0.4656(4) 0.131(3) Uani 1 1 d . . .
H38A H 0.1338 1.0259 0.5082 0.157 Uiso 1 1 calc R . .
H38B H 0.1110 1.0324 0.4561 0.157 Uiso 1 1 calc R . .
C39 C 0.13610(15) 0.8182(7) 0.4576(3) 0.103(2) Uani 1 1 d . . .
H39A H 0.1194 0.7899 0.4458 0.123 Uiso 1 1 calc R . .
H39B H 0.1404 0.8174 0.5007 0.123 Uiso 1 1 calc R . .
C40 C 0.15238(14) 0.7353(7) 0.4328(3) 0.099(2) Uani 1 1 d . . .
H40A H 0.1684 0.7725 0.4375 0.119 Uiso 1 1 calc R . .
H40B H 0.1540 0.6570 0.4540 0.119 Uiso 1 1 calc R . .
C41 C 0.15625(13) 0.6382(6) 0.3441(4) 0.0884(19) Uani 1 1 d . . .
C42 C 0.17868(17) 0.5936(7) 0.3692(5) 0.128(3) Uani 1 1 d . . .
H42A H 0.1854 0.6109 0.4088 0.154 Uiso 1 1 calc R . .
C43 C 0.1918(2) 0.5212(11) 0.3350(7) 0.156(4) Uani 1 1 d . . .
H43A H 0.2077 0.4981 0.3503 0.188 Uiso 1 1 calc R . .
C44 C 0.1810(2) 0.4871(9) 0.2814(7) 0.150(4) Uani 1 1 d . . .
H44A H 0.1892 0.4320 0.2611 0.180 Uiso 1 1 calc R . .
C45 C 0.15834(17) 0.5279(7) 0.2534(4) 0.121(3) Uani 1 1 d . . .
H45A H 0.1513 0.5035 0.2149 0.145 Uiso 1 1 calc R . .
C46 C 0.14657(14) 0.6083(6) 0.2864(4) 0.0949(19) Uani 1 1 d . . .
C47 C 0.11104(15) 0.6126(6) 0.2060(3) 0.101(2) Uani 1 1 d . . .
H47A H 0.1205 0.6293 0.1758 0.121 Uiso 1 1 calc R . .
H47B H 0.1087 0.5238 0.2080 0.121 Uiso 1 1 calc R . .
C48 C 0.08794(16) 0.6747(8) 0.1915(3) 0.111(2) Uani 1 1 d . . .
H48A H 0.0800 0.6671 0.2252 0.134 Uiso 1 1 calc R . .
H48B H 0.0779 0.6317 0.1583 0.134 Uiso 1 1 calc R . .
P3 P 0.10727(5) 0.50374(19) 0.02336(10) 0.1126(8) Uani 1 1 d . . .
F1 F 0.0925(2) 0.5965(13) -0.0133(5) 0.366(9) Uani 1 1 d . . .
F2 F 0.12460(18) 0.4211(11) 0.0639(5) 0.282(5) Uani 1 1 d . . .
F3 F 0.09645(17) 0.3843(9) -0.0007(4) 0.282(5) Uani 1 1 d . . .
F4 F 0.12688(12) 0.5106(5) -0.0173(3) 0.165(2) Uani 1 1 d . . .
F5 F 0.12311(17) 0.6059(8) 0.0612(5) 0.246(4) Uani 1 1 d . . .
F6 F 0.08910(15) 0.5066(5) 0.0665(3) 0.196(3) Uani 1 1 d . . .
C49 C 0.2279(4) 0.066(3) 0.081(2) 0.32(3) Uani 0.429(3) 1 d P A 1
H49A H 0.2323 0.0498 0.1239 0.381 Uiso 0.429(3) 1 calc PR A 1
Cl1 Cl 0.21447(10) 0.2360(5) 0.0416(3) 0.142(2) Uani 0.429(3) 1 d P A 1
Cl2 Cl 0.20239(14) -0.0109(7) 0.0274(4) 0.201(4) Uani 0.429(3) 1 d P A 1
Cl3 Cl 0.25080(10) 0.0608(6) 0.0247(3) 0.152(2) Uani 0.429(3) 1 d P A 1
C50 C 0.1795(2) 0.6006(13) 0.0680(6) 0.108(4) Uani 0.571(3) 1 d P A 2
H50A H 0.1632 0.5655 0.0550 0.129 Uiso 0.571(3) 1 calc PR A 2
Cl4 Cl 0.17703(9) 0.7411(4) 0.09727(16) 0.1358(16) Uani 0.571(3) 1 d P A 2
Cl5 Cl 0.19625(10) 0.5047(5) 0.1243(2) 0.177(2) Uani 0.571(3) 1 d P A 2
Cl6 Cl 0.19341(7) 0.6105(4) 0.00755(14) 0.1317(15) Uani 0.571(3) 1 d P A 2
O15 O 0.02772(7) 1.0892(4) 0.24731(14) 0.326(7) Uiso 1 1 d R . .
H15 H 0.0352 1.0764 0.2185 0.063(13) Uiso 1 1 d R . .
C51 C 0.01725(7) 1.1586(4) 0.28976(14) 0.239(7) Uiso 1 1 d R . .
H51A H 0.0246 1.1333 0.3293 0.359 Uiso 1 1 calc R . .
H51B H 0.0001 1.1432 0.2830 0.359 Uiso 1 1 calc R . .
H51C H 0.0201 1.2455 0.2851 0.359 Uiso 1 1 calc R . .
O16 O -0.0001(6) 1.158(3) 0.3590(13) 0.294(13) Uiso 0.50 1 d P . .
H17 H 0.0088(9) 1.178(4) 0.325(2) 0.000(13) Uiso 0.50 1 d P . .
H16 H -0.0111(10) 1.116(5) 0.372(2) 0.000(13) Uiso 0.50 1 d P . .

loop_
_atom_site_aniso_label
_atom_site_aniso_U_11
_atom_site_aniso_U_22
_atom_site_aniso_U_33
_atom_site_aniso_U_23
_atom_site_aniso_U_13
_atom_site_aniso_U_12
P1 0.0834(14) 0.0999(15) 0.174(2) -0.0124(14) 0.0348(14) 0.0081(11)
P2 0.0968(17) 0.155(2) 0.159(2) -0.0354(19) 0.0588(15) -0.0289(15)
O1 0.078(3) 0.127(4) 0.159(5) -0.035(3) 0.019(3) 0.019(3)
O2 0.122(5) 0.179(6) 0.150(6) -0.032(4) 0.033(4) 0.010(4)
O3 0.108(4) 0.110(4) 0.363(11) 0.007(5) 0.070(6) 0.002(3)
O4 0.152(7) 0.247(10) 0.258(11) -0.150(9) 0.058(7) -0.034(6)
O5 0.161(6) 0.174(6) 0.343(12) 0.074(7) 0.140(7) -0.030(5)
O6 0.083(3) 0.172(5) 0.176(5) -0.047(4) 0.053(3) -0.015(3)
O7 0.129(4) 0.114(4) 0.085(3) -0.016(3) 0.018(3) 0.005(3)
O8 0.125(4) 0.105(4) 0.093(3) -0.009(3) -0.004(3) -0.001(3)
O9 0.122(4) 0.117(4) 0.096(4) -0.001(3) 0.008(3) 0.006(3)
O10 0.134(4) 0.087(3) 0.086(3) -0.011(2) 0.013(3) 0.010(3)
O11 0.145(4) 0.088(3) 0.083(3) -0.008(2) 0.011(3) 0.013(3)
O12 0.133(4) 0.096(3) 0.090(3) 0.002(3) 0.034(3) -0.006(3)
O13 0.088(3) 0.087(3) 0.085(3) 0.007(2) 0.010(2) 0.001(2)
O14 0.102(3) 0.089(3) 0.084(3) -0.005(2) 0.024(3) 0.000(3)
N1 0.064(3) 0.083(3) 0.077(3) 0.002(2) 0.023(2) 0.006(2)
N2 0.085(4) 0.110(4) 0.178(6) 0.012(4) 0.053(4) 0.017(3)
N3 0.089(4) 0.147(5) 0.134(5) -0.025(4) 0.065(4) -0.019(4)
C1 0.078(4) 0.090(4) 0.079(4) 0.017(3) 0.031(3) 0.003(3)
C2 0.059(4) 0.081(4) 0.082(4) 0.011(3) 0.021(3) -0.006(3)
C3 0.083(5) 0.105(5) 0.096(5) -0.006(4) 0.038(4) -0.001(4)
C4 0.058(4) 0.124(5) 0.096(5) -0.014(4) 0.017(3) 0.008(4)
C5 0.067(4) 0.103(5) 0.119(6) 0.010(4) 0.022(4) 0.006(4)
C6 0.081(5) 0.100(5) 0.123(6) -0.016(4) 0.039(5) 0.007(4)
C7 0.083(5) 0.090(4) 0.095(5) -0.014(4) 0.027(4) -0.002(4)
C8 0.086(5) 0.150(7) 0.145(7) 0.019(6) 0.032(5) 0.026(5)
C9 0.197(14) 0.271(17) 0.184(14) -0.021(14) -0.046(13) -0.028(12)
C10 0.40(3) 0.262(18) 0.149(13) -0.019(13) -0.045(16) 0.050(18)
C11 0.101(7) 0.163(8) 0.234(12) -0.064(8) 0.020(7) 0.047(6)
C12 0.113(8) 0.260(14) 0.258(15) -0.083(12) -0.025(9) 0.066(9)
C13 0.063(4) 0.079(4) 0.080(4) 0.011(3) 0.020(3) 0.016(3)
C14 0.058(3) 0.083(4) 0.073(4) 0.004(3) 0.017(3) 0.006(3)
C15 0.091(5) 0.077(4) 0.129(6) -0.008(4) 0.058(5) 0.001(3)
C16 0.127(6) 0.086(5) 0.158(7) -0.013(5) 0.089(6) 0.001(4)
C17 0.069(4) 0.111(5) 0.085(4) -0.003(4) 0.024(3) 0.000(4)
C18 0.085(4) 0.084(4) 0.098(5) 0.002(4) 0.029(4) -0.002(3)
C19 0.095(5) 0.092(5) 0.098(5) -0.010(4) 0.042(4) 0.008(4)
C20 0.090(5) 0.147(7) 0.124(6) 0.025(5) 0.052(5) -0.002(5)
C21 0.31(3) 0.47(4) 0.175(17) -0.05(2) 0.043(19) -0.02(2)
C22 0.49(5) 0.73(6) 0.24(2) -0.25(3) 0.18(3) -0.27(4)
C23 0.32(2) 0.28(2) 0.50(4) 0.04(2) 0.29(3) -0.078(18)
C24 0.227(17) 0.37(3) 0.33(3) 0.11(2) 0.102(18) -0.090(17)
C25 0.172(8) 0.114(7) 0.102(6) -0.030(5) 0.028(6) -0.007(6)
C26 0.168(9) 0.115(6) 0.099(6) 0.000(5) 0.006(6) 0.015(6)
C27 0.124(6) 0.123(6) 0.096(5) 0.022(5) 0.030(5) 0.011(5)
C28 0.151(8) 0.115(6) 0.083(5) 0.014(4) 0.004(5) -0.010(5)
C29 0.111(6) 0.097(5) 0.127(7) -0.008(5) 0.022(6) 0.010(5)
C30 0.115(7) 0.156(8) 0.179(10) -0.050(7) -0.026(7) 0.042(7)
C31 0.126(9) 0.190(11) 0.220(14) -0.015(10) -0.021(10) 0.039(8)
C32 0.115(8) 0.176(10) 0.205(13) -0.026(9) 0.015(8) 0.046(7)
C33 0.153(9) 0.122(6) 0.143(8) -0.021(6) 0.053(7) 0.016(6)
C34 0.103(6) 0.102(5) 0.100(6) 0.004(5) 0.019(5) -0.004(5)
C35 0.119(6) 0.082(4) 0.102(5) -0.003(4) 0.012(4) 0.003(4)
C36 0.131(7) 0.107(6) 0.095(5) -0.003(4) 0.014(5) -0.010(5)
C37 0.165(8) 0.093(5) 0.095(6) -0.009(4) 0.020(5) 0.023(5)
C38 0.170(8) 0.137(7) 0.088(5) -0.022(5) 0.031(5) 0.021(6)
C39 0.123(6) 0.109(5) 0.073(4) 0.025(4) 0.014(4) -0.016(5)
C40 0.109(5) 0.095(5) 0.090(5) 0.014(4) 0.011(4) -0.001(4)
C41 0.079(5) 0.069(4) 0.115(6) 0.007(4) 0.015(4) 0.008(4)
C42 0.114(7) 0.092(5) 0.174(8) 0.016(5) 0.016(6) 0.018(5)
C43 0.136(9) 0.142(9) 0.185(11) 0.006(8) 0.016(9) 0.046(7)
C44 0.147(10) 0.110(7) 0.207(12) 0.008(8) 0.070(9) 0.050(7)
C45 0.129(7) 0.090(5) 0.155(7) 0.001(5) 0.057(6) 0.024(5)
C46 0.094(5) 0.075(4) 0.120(6) 0.008(4) 0.033(5) 0.006(4)
C47 0.121(6) 0.081(4) 0.101(5) 0.001(4) 0.020(5) 0.001(4)
C48 0.121(7) 0.121(6) 0.090(5) -0.012(4) 0.017(4) -0.038(5)
P3 0.155(2) 0.0801(12) 0.1170(16) -0.0011(13) 0.0610(16) 0.0008(13)
F1 0.310(11) 0.495(17) 0.368(13) 0.322(14) 0.247(11) 0.260(13)
F2 0.235(9) 0.315(11) 0.301(11) 0.181(10) 0.067(8) 0.030(8)
F3 0.262(9) 0.282(9) 0.324(11) -0.218(9) 0.113(8) -0.122(8)
F4 0.194(5) 0.175(5) 0.154(4) 0.006(4) 0.097(4) 0.027(4)
F5 0.258(9) 0.204(7) 0.315(10) -0.123(7) 0.147(8) -0.067(7)
F6 0.287(8) 0.149(4) 0.202(6) 0.000(4) 0.172(6) -0.016(4)
C49 0.082(14) 0.29(3) 0.59(7) -0.37(5) 0.10(2) -0.093(19)
Cl1 0.121(4) 0.134(4) 0.151(5) 0.010(3) -0.023(3) 0.009(3)
Cl2 0.168(6) 0.183(6) 0.256(8) -0.093(6) 0.055(6) -0.101(5)
Cl3 0.108(4) 0.177(5) 0.177(5) 0.023(4) 0.045(4) 0.014(3)
C50 0.071(7) 0.131(10) 0.116(10) 0.008(8) 0.005(7) -0.014(7)
Cl4 0.169(4) 0.142(3) 0.088(2) -0.034(2) 0.005(2) 0.021(3)
Cl5 0.156(4) 0.188(4) 0.189(5) 0.106(4) 0.036(3) 0.027(3)
Cl6 0.132(3) 0.184(4) 0.083(2) -0.023(2) 0.029(2) 0.024(3)

loop_
_atom_type_symbol
_atom_type_description
_atom_type_scat_dispersion_real
_atom_type_scat_dispersion_imag
_atom_type_scat_source
C C 0.0033 0.0016 'International Tables Vol C Tables 4.2.6.8 and 6.1.1.4'
H H 0.0000 0.0000 'International Tables Vol C Tables 4.2.6.8 and 6.1.1.4'
N N 0.0061 0.0033 'International Tables Vol C Tables 4.2.6.8 and 6.1.1.4'
O O 0.0106 0.0060 'International Tables Vol C Tables 4.2.6.8 and 6.1.1.4'
F F 0.0171 0.0103 'International Tables Vol C Tables 4.2.6.8 and 6.1.1.4'
P P 0.1023 0.0942 'International Tables Vol C Tables 4.2.6.8 and 6.1.1.4'
Cl Cl 0.1484 0.1585 'International Tables Vol C Tables 4.2.6.8 and 6.1.1.4'

loop_
_geom_angle_atom_site_label_1
_geom_angle_atom_site_label_2
_geom_angle_atom_site_label_3
_geom_angle
O3 P1 O1 113.0(4)
O3 P1 O2 117.8(5)
O1 P1 O2 99.7(4)
O3 P1 N2 113.9(4)
O1 P1 N2 106.1(3)
O2 P1 N2 104.8(4)
O6 P2 O5 114.1(4)
O6 P2 O4 114.0(5)
O5 P2 O4 101.6(6)
O6 P2 N3 112.7(4)
O5 P2 N3 105.6(4)
O4 P2 N3 107.9(4)
C11 O1 P1 118.5(5)
C9 O2 P1 124.4(10)
C21 O4 P2 123.0(13)
C23 O5 P2 125.4(13)
C25 O7 C48 115.2(6)
C26 O8 C27 112.1(6)
C29 O9 C28 116.3(7)
C34 O10 C35 117.2(6)
C37 O11 C36 112.8(5)
C38 O12 C39 116.7(6)
C41 O13 C40 115.6(6)
C46 O14 C47 116.7(6)
C13 N1 C1 112.8(4)
C8 N2 P1 122.4(6)
C20 N3 P2 123.3(6)
N1 C1 C2 109.6(4)
C3 C2 C7 116.9(6)
C3 C2 C1 121.6(6)
C7 C2 C1 121.5(6)
C2 C3 C4 123.0(6)
C5 C4 C3 120.2(7)
C4 C5 C6 119.4(6)
C4 C5 C8 120.9(7)
C6 C5 C8 119.7(7)
C7 C6 C5 119.5(6)
C2 C7 C6 121.1(6)
N2 C8 C5 113.1(7)
O2 C9 C10 114.1(15)
O1 C11 C12 113.5(8)
N1 C13 C14 112.0(4)
C15 C14 C19 116.2(6)
C15 C14 C13 122.4(6)
C19 C14 C13 121.3(5)
C16 C15 C14 122.4(6)
C15 C16 C17 120.2(6)
C18 C17 C16 118.4(6)
C18 C17 C20 117.8(7)
C16 C17 C20 123.7(7)
C19 C18 C17 120.6(6)
C18 C19 C14 122.1(6)
N3 C20 C17 114.0(6)
C22 C21 O4 121(3)
C24 C23 O5 118(2)
O7 C25 C26 113.0(7)
O8 C26 C25 111.2(7)
O8 C27 C28 114.3(6)
O9 C28 C27 107.7(7)
C30 C29 O9 125.7(9)
C30 C29 C34 121.6(9)
O9 C29 C34 112.6(7)
C29 C30 C31 117.6(10)
C30 C31 C32 122.8(10)
C33 C32 C31 116.4(11)
C32 C33 C34 125.4(11)
O10 C34 C33 127.4(8)
O10 C34 C29 116.4(7)
C33 C34 C29 116.2(9)
O10 C35 C36 105.6(6)
O11 C36 C35 110.3(6)
O11 C37 C38 111.3(7)
O12 C38 C37 111.4(7)
O12 C39 C40 109.0(6)
O13 C40 C39 109.6(6)
C42 C41 O13 124.1(8)
C42 C41 C46 118.7(8)
O13 C41 C46 117.1(6)
C41 C42 C43 119.9(10)
C44 C43 C42 119.0(11)
C43 C44 C45 123.9(10)
C44 C45 C46 115.9(10)
C41 C46 C45 122.1(8)
C41 C46 O14 115.5(6)
C45 C46 O14 122.4(8)
C48 C47 O14 107.4(6)
C47 C48 O7 116.1(6)
F1 P3 F3 103.8(9)
F1 P3 F2 172.9(9)
F3 P3 F2 83.2(7)
F1 P3 F6 89.0(4)
F3 P3 F6 89.0(4)
F2 P3 F6 92.5(5)
F1 P3 F5 91.8(8)
F3 P3 F5 164.4(7)
F2 P3 F5 81.3(7)
F6 P3 F5 90.3(4)
F1 P3 F4 90.7(4)
F3 P3 F4 95.9(4)
F2 P3 F4 87.3(4)
F6 P3 F4 175.1(4)
F5 P3 F4 84.8(4)
Cl2 C49 Cl3 93.9(15)
Cl2 C49 Cl1 86.7(18)
Cl3 C49 Cl1 88(2)
Cl4 C50 Cl6 110.7(8)
Cl4 C50 Cl5 108.0(8)
Cl6 C50 Cl5 111.2(7)

loop_
_geom_bond_atom_site_label_1
_geom_bond_atom_site_label_2
_geom_bond_distance
P1 O3 1.429(6)
P1 O1 1.575(5)
P1 O2 1.587(7)
P1 N2 1.620(6)
P2 O6 1.471(6)
P2 O5 1.548(8)
P2 O4 1.560(10)
P2 N3 1.592(6)
O1 C11 1.421(9)
O2 C9 1.386(14)
O4 C21 1.47(2)
O5 C23 1.350(16)
O7 C25 1.413(9)
O7 C48 1.440(9)
O8 C26 1.365(10)
O8 C27 1.404(8)
O9 C29 1.390(9)
O9 C28 1.453(8)
O10 C34 1.350(9)
O10 C35 1.435(8)
O11 C37 1.384(8)
O11 C36 1.456(8)
O12 C38 1.404(9)
O12 C39 1.424(7)
O13 C41 1.366(8)
O13 C40 1.397(8)
O14 C46 1.405(8)
O14 C47 1.453(8)
N1 C13 1.480(7)
N1 C1 1.513(7)
N2 C8 1.449(10)
N3 C20 1.447(9)
C1 C2 1.524(8)
C2 C3 1.360(9)
C2 C7 1.374(8)
C3 C4 1.370(9)
C4 C5 1.337(9)
C5 C6 1.389(10)
C5 C8 1.536(10)
C6 C7 1.388(9)
C9 C10 1.40(2)
C11 C12 1.477(14)
C13 C14 1.508(8)
C14 C15 1.370(8)
C14 C19 1.378(8)
C15 C16 1.368(9)
C16 C17 1.373(9)
C17 C18 1.365(9)
C17 C20 1.539(9)
C18 C19 1.364(9)
C21 C22 1.13(2)
C23 C24 1.29(3)
C25 C26 1.464(11)
C27 C28 1.493(11)
C29 C30 1.346(12)
C29 C34 1.414(11)
C30 C31 1.378(15)
C31 C32 1.420(16)
C32 C33 1.282(13)
C33 C34 1.393(11)
C35 C36 1.487(10)
C37 C38 1.469(11)
C39 C40 1.472(10)
C41 C42 1.364(10)
C41 C46 1.367(10)
C42 C43 1.413(14)
C43 C44 1.310(13)
C44 C45 1.379(14)
C45 C46 1.401(10)
C47 C48 1.439(10)
P3 F1 1.457(7)
P3 F3 1.483(7)
P3 F2 1.499(8)
P3 F6 1.559(6)
P3 F5 1.566(8)
P3 F4 1.582(6)
C49 Cl2 1.89(2)
C49 Cl3 2.00(3)
C49 Cl1 2.12(5)
C50 Cl4 1.675(15)
C50 Cl6 1.727(14)
C50 Cl5 1.773(13)
O15 C51 1.4443

loop_
_geom_hbond_atom_site_label_D
_geom_hbond_atom_site_label_H
_geom_hbond_atom_site_label_A
_geom_hbond_distance_DH
_geom_hbond_distance_HA
_geom_hbond_distance_DA
_geom_hbond_angle_DHA
N1 H2 O12 0.90 2.11 2.980(7) 161.4
N1 H1 O14 0.90 2.36 3.232(6) 162.8
C1 H1A O9 0.97 3.51 4.008(8) 114.4
C1 H1A O10 0.97 3.20 3.993(8) 140.1
C1 H1A O11 0.97 2.80 3.345(8) 116.1
C13 H13A O7 0.97 2.41 3.246(7) 144.0
C13 H13A O8 0.97 3.25 3.872(8) 123.9
C13 H13B O9 0.97 2.97 3.682(7) 130.9
C13 H13B O10 0.97 2.62 3.574(7) 168.9
C13 H13B O11 0.97 3.01 3.453(8) 109.1
